data_7240104
loop_
_publ_author_name
'Prabhakaran, Perumal'
'Rajakumar, Perumal'

_publ_section_title
;
 Regio- and stereoselective synthesis of spiropyrrolidine-oxindole and
 bis-spiropyrrolizidine-oxindole grafted macrocycles through [3 + 2]
 cycloaddition of azomethine ylides
;
_journal_issue 17
_journal_name_full 'RSC Advances'
_journal_page_first 10263
_journal_page_last 10276
_journal_paper_doi 10.1039/C9RA10463A
_journal_volume 10
_journal_year 2020
_chemical_formula_moiety 'C64 H56 Cl2 N10 O6, 2(C H Cl3)'
_chemical_formula_sum 'C66 H58 Cl8 N10 O6'
_chemical_formula_weight 1370.82
_space_group_crystal_system monoclinic
_space_group_IT_number 14
_space_group_name_Hall '-P 2ybc'
_space_group_name_H-M_alt 'P 1 21/c 1'
_atom_sites_solution_hydrogens geom
_audit_creation_method SHELXL-2018/3
_audit_update_record
;
2019-07-04 deposited with the CCDC.	2020-02-21 downloaded from the CCDC.
;
_cell_angle_alpha 90
_cell_angle_beta 96.339(2)
_cell_angle_gamma 90
_cell_formula_units_Z 2
_cell_length_a 16.8951(3)
_cell_length_b 18.5524(3)
_cell_length_c 10.2114(2)
_cell_measurement_reflns_used 9058
_cell_measurement_temperature 296(2)
_cell_measurement_theta_max 27.46
_cell_measurement_theta_min 2.98
_cell_volume 3181.14(10)
_computing_cell_refinement 'APEX3/SAINT (Bruker, 2016)'
_computing_data_collection 'APEX3(Bruker, 2016)'
_computing_data_reduction 'SAINT/XPREP (Bruker, 2016)'
_computing_molecular_graphics 'ORTEP3 (Farrugia, 1997) and Mercury (Bruno et al., 2002)'
_computing_publication_material 'SHELXL-2018/3 (Sheldrick, 2018)'
_computing_structure_refinement 'SHELXL-2018/3 (Sheldrick, 2018)'
_computing_structure_solution 'SHELXT-2014/5 (Sheldrick, 2014)'
_diffrn_ambient_temperature 296(2)
_diffrn_measured_fraction_theta_full 0.996
_diffrn_measured_fraction_theta_max 0.996
_diffrn_measurement_device_type 'Bruker axs kappa apex3 CMOS Diffractometer'
_diffrn_measurement_method '\w and \f scan'
_diffrn_radiation_monochromator graphite
_diffrn_radiation_source 'fine-focus sealed tube'
_diffrn_radiation_type MoK\a
_diffrn_radiation_wavelength 0.71073
_diffrn_reflns_av_R_equivalents 0.0511
_diffrn_reflns_av_unetI/netI 0.0214
_diffrn_reflns_Laue_measured_fraction_full 0.996
_diffrn_reflns_Laue_measured_fraction_max 0.996
_diffrn_reflns_limit_h_max 20
_diffrn_reflns_limit_h_min -20
_diffrn_reflns_limit_k_max 22
_diffrn_reflns_limit_k_min -22
_diffrn_reflns_limit_l_max 12
_diffrn_reflns_limit_l_min -11
_diffrn_reflns_number 63080
_diffrn_reflns_point_group_measured_fraction_full 0.996
_diffrn_reflns_point_group_measured_fraction_max 0.996
_diffrn_reflns_theta_full 24.999
_diffrn_reflns_theta_max 24.999
_diffrn_reflns_theta_min 3.170
_exptl_absorpt_coefficient_mu 0.416
_exptl_absorpt_correction_T_max 0.7456
_exptl_absorpt_correction_T_min 0.6643
_exptl_absorpt_correction_type multi-scan
_exptl_absorpt_process_details 'SADABS (Bruker, 2016)'
_exptl_crystal_colour yellow
_exptl_crystal_density_diffrn 1.431
_exptl_crystal_description BLOCK
_exptl_crystal_F_000 1416
_exptl_crystal_size_max 0.150
_exptl_crystal_size_mid 0.150
_exptl_crystal_size_min 0.100
_refine_diff_density_max 0.668
_refine_diff_density_min -0.698
_refine_diff_density_rms 0.064
_refine_ls_extinction_coef 0.0245(16)
_refine_ls_extinction_expression Fc^*^=kFc[1+0.001xFc^2^\l^3^/sin(2\q)]^-1/4^
_refine_ls_extinction_method 'SHELXL-2018/3 (Sheldrick 2018)'
_refine_ls_goodness_of_fit_ref 1.103
_refine_ls_hydrogen_treatment constr
_refine_ls_matrix_type full
_refine_ls_number_parameters 435
_refine_ls_number_reflns 5581
_refine_ls_number_restraints 72
_refine_ls_restrained_S_all 1.100
_refine_ls_R_factor_all 0.0700
_refine_ls_R_factor_gt 0.0556
_refine_ls_shift/su_max 0.004
_refine_ls_shift/su_mean 0.000
_refine_ls_structure_factor_coef Fsqd
_refine_ls_weighting_details 'w=1/[\s^2^(Fo^2^)+(0.0541P)^2^+4.0760P] where P=(Fo^2^+2Fc^2^)/3'
_refine_ls_weighting_scheme calc
_refine_ls_wR_factor_gt 0.1332
_refine_ls_wR_factor_ref 0.1511
_reflns_Friedel_coverage 0.000
_reflns_number_gt 4632
_reflns_number_total 5581
_reflns_threshold_expression 'I > 2\s(I)'
_cod_data_source_file c9ra10463a2.cif
_cod_data_source_block P6
_cod_depositor_comments 'Adding full bibliography for 7240104.cif.'
_cod_original_sg_symbol_H-M 'P 21/c'
_cod_database_code 7240104
_shelx_shelxl_version_number 2018/3
_shelx_space_group_comment
;
The symmetry employed for this shelxl refinement is uniquely defined
by the following loop, which should always be used as a source of
symmetry information in preference to the above space-group names.
They are only intended as comments.
;
_shelx_estimated_absorpt_t_min 0.940
_shelx_estimated_absorpt_t_max 0.960

loop_
_space_group_symop_operation_xyz
'x, y, z'
'-x, y+1/2, -z+1/2'
'-x, -y, -z'
'x, -y-1/2, z-1/2'

loop_
_atom_site_label
_atom_site_type_symbol
_atom_site_fract_x
_atom_site_fract_y
_atom_site_fract_z
_atom_site_U_iso_or_equiv
_atom_site_adp_type
_atom_site_occupancy
_atom_site_site_symmetry_order
_atom_site_calc_flag
_atom_site_refinement_flags_posn
_atom_site_refinement_flags_adp
_atom_site_refinement_flags_occupancy
_atom_site_disorder_assembly
_atom_site_disorder_group
C1 C 0.37319(19) 0.26715(15) 0.7555(3) 0.0446(7) Uani 1 1 d . . . . .
C2 C 0.39384(19) 0.31794(17) 0.6665(3) 0.0478(7) Uani 1 1 d . . . . .
H2 H 0.447008 0.326958 0.656599 0.057 Uiso 1 1 calc R U . . .
C3 C 0.33343(17) 0.35523(16) 0.5920(3) 0.0423(7) Uani 1 1 d . . . . .
H3 H 0.346492 0.389378 0.531297 0.051 Uiso 1 1 calc R U . . .
C4 C 0.25402(16) 0.34255(14) 0.6065(2) 0.0342(6) Uani 1 1 d . . . . .
C5 C 0.23520(19) 0.29149(15) 0.6986(3) 0.0428(7) Uani 1 1 d . . . . .
H5 H 0.182210 0.282774 0.710141 0.051 Uiso 1 1 calc R U . . .
C6 C 0.2948(2) 0.25388(16) 0.7725(3) 0.0492(8) Uani 1 1 d . . . . .
H6 H 0.282139 0.219733 0.833492 0.059 Uiso 1 1 calc R U . . .
C7 C 0.18714(16) 0.37930(14) 0.5255(3) 0.0345(6) Uani 1 1 d . . . . .
C8 C 0.20469(14) 0.43847(13) 0.4296(2) 0.0288(5) Uani 1 1 d . . . . .
H8 H 0.249146 0.423491 0.381759 0.035 Uiso 1 1 calc R U . . .
C9 C 0.22517(15) 0.51303(14) 0.4989(2) 0.0306(6) Uani 1 1 d . . . . .
C10 C 0.31587(16) 0.52925(13) 0.5125(2) 0.0327(6) Uani 1 1 d . . . . .
C11 C 0.27476(16) 0.54668(14) 0.7151(2) 0.0345(6) Uani 1 1 d . . . . .
C12 C 0.20677(15) 0.52117(14) 0.6401(2) 0.0325(6) Uani 1 1 d . . . . .
C13 C 0.13885(17) 0.50909(17) 0.7007(3) 0.0445(7) Uani 1 1 d . . . . .
H13 H 0.093026 0.491288 0.652652 0.053 Uiso 1 1 calc R U . . .
C14 C 0.1398(2) 0.5238(2) 0.8343(3) 0.0538(8) Uani 1 1 d . . . . .
H14 H 0.094584 0.515162 0.876176 0.065 Uiso 1 1 calc R U . . .
C15 C 0.2072(2) 0.5512(2) 0.9050(3) 0.0552(9) Uani 1 1 d . . . . .
H15 H 0.206069 0.562296 0.993571 0.066 Uiso 1 1 calc R U . . .
C16 C 0.2764(2) 0.56262(18) 0.8475(3) 0.0491(8) Uani 1 1 d . . . . .
H16 H 0.322211 0.580271 0.895936 0.059 Uiso 1 1 calc R U . . .
C17 C 0.15280(16) 0.53165(14) 0.2837(3) 0.0339(6) Uani 1 1 d D . . . .
H17 H 0.192780 0.527488 0.221547 0.041 Uiso 1 1 calc R U . A 1
C18 C 0.13233(15) 0.45622(14) 0.3304(2) 0.0313(6) Uani 1 1 d . . . . .
H18 H 0.087249 0.462267 0.382087 0.038 Uiso 1 1 calc R U . . .
C19 C 0.0832(13) 0.5770(12) 0.2210(16) 0.048(3) Uani 0.532(15) 1 d D U P B 1
H19A H 0.094733 0.596319 0.136890 0.058 Uiso 0.532(15) 1 calc R U P B 1
H19B H 0.034948 0.548410 0.207441 0.058 Uiso 0.532(15) 1 calc R U P B 1
C20 C 0.0745(6) 0.6367(5) 0.3181(9) 0.055(2) Uani 0.532(15) 1 d D U P B 1
H20A H 0.018846 0.646332 0.326115 0.066 Uiso 0.532(15) 1 calc R U P B 1
H20B H 0.099503 0.680640 0.291525 0.066 Uiso 0.532(15) 1 calc R U P B 1
C21 C 0.1165(7) 0.6084(6) 0.4461(10) 0.055(3) Uani 0.532(15) 1 d D U P B 1
H21A H 0.082270 0.575878 0.488597 0.066 Uiso 0.532(15) 1 calc R U P B 1
H21B H 0.132779 0.647537 0.505958 0.066 Uiso 0.532(15) 1 calc R U P B 1
C19' C 0.0796(13) 0.5803(15) 0.2483(18) 0.055(4) Uani 0.468(15) 1 d D U P B 2
H19C H 0.091177 0.617053 0.185669 0.066 Uiso 0.468(15) 1 calc R U P B 2
H19D H 0.034538 0.552030 0.210266 0.066 Uiso 0.468(15) 1 calc R U P B 2
C20' C 0.0624(5) 0.6139(6) 0.3760(14) 0.059(3) Uani 0.468(15) 1 d D U P B 2
H20C H 0.033870 0.580707 0.427264 0.071 Uiso 0.468(15) 1 calc R U P B 2
H20D H 0.031316 0.657655 0.360572 0.071 Uiso 0.468(15) 1 calc R U P B 2
C21' C 0.1444(6) 0.6300(5) 0.4444(11) 0.045(2) Uani 0.468(15) 1 d D U P B 2
H21C H 0.165218 0.674953 0.413604 0.053 Uiso 0.468(15) 1 calc R U P B 2
H21D H 0.144366 0.631993 0.539277 0.053 Uiso 0.468(15) 1 calc R U P B 2
C22 C 0.10604(15) 0.40152(14) 0.2240(3) 0.0340(6) Uani 1 1 d . . . . .
C23 C 0.03049(17) 0.37117(16) 0.2234(3) 0.0462(7) Uani 1 1 d . . . . .
H23 H 0.000446 0.382069 0.291768 0.055 Uiso 1 1 calc R U . . .
C24 C -0.00127(19) 0.32527(18) 0.1240(4) 0.0579(9) Uani 1 1 d . . . . .
H24 H -0.051815 0.305814 0.126494 0.070 Uiso 1 1 calc R U . . .
C25 C 0.04171(19) 0.30870(18) 0.0226(4) 0.0571(9) Uani 1 1 d . . . . .
H25 H 0.020162 0.278658 -0.045028 0.069 Uiso 1 1 calc R U . . .
C26 C 0.11749(18) 0.33669(17) 0.0207(3) 0.0498(8) Uani 1 1 d . . . . .
H26 H 0.146840 0.325170 -0.048271 0.060 Uiso 1 1 calc R U . . .
C27 C 0.15012(15) 0.38195(14) 0.1212(3) 0.0365(6) Uani 1 1 d . . . . .
C28 C 0.27416(16) 0.38338(16) 0.0287(3) 0.0405(6) Uani 1 1 d . . . . .
H28A H 0.254028 0.402801 -0.056771 0.049 Uiso 1 1 calc R U . . .
H28B H 0.272063 0.331190 0.023589 0.049 Uiso 1 1 calc R U . . .
C29 C 0.35739(16) 0.40756(15) 0.0654(2) 0.0360(6) Uani 1 1 d . . . . .
C30 C 0.39041(16) 0.44681(15) 0.1693(3) 0.0390(6) Uani 1 1 d . . . . .
H30 H 0.364649 0.467277 0.236167 0.047 Uiso 1 1 calc R U . . .
C31 C 0.53361(17) 0.48102(17) 0.2408(3) 0.0466(7) Uani 1 1 d . . . . .
H31A H 0.512557 0.513606 0.302622 0.056 Uiso 1 1 calc R U . . .
H31B H 0.567493 0.508590 0.188545 0.056 Uiso 1 1 calc R U . . .
C32 C 0.41742(17) 0.57766(16) 0.6839(3) 0.0438(7) Uani 1 1 d . . . . .
H32A H 0.413373 0.618954 0.741017 0.053 Uiso 1 1 calc R U . . .
H32B H 0.444323 0.593070 0.609517 0.053 Uiso 1 1 calc R U . . .
C33 C 0.3207(2) 0.6779(2) 0.2651(4) 0.0676(10) Uani 1 1 d . . . . .
H33 H 0.292323 0.638149 0.302702 0.081 Uiso 1 1 calc R U . . .
N1 N 0.18894(14) 0.56840(12) 0.4044(2) 0.0376(5) Uani 1 1 d D . . . .
N2 N 0.33804(13) 0.55240(13) 0.6367(2) 0.0364(5) Uani 1 1 d . . . . .
N3 N 0.46838(14) 0.44971(13) 0.1549(2) 0.0409(6) Uani 1 1 d . . . . .
N4 N 0.48420(16) 0.41368(18) 0.0473(3) 0.0593(8) Uani 1 1 d . . . . .
N5 N 0.41611(16) 0.38825(17) -0.0085(3) 0.0564(7) Uani 1 1 d . . . . .
O1 O 0.11841(12) 0.36257(12) 0.5366(2) 0.0558(6) Uani 1 1 d . . . . .
O2 O 0.35945(12) 0.52489(11) 0.42590(19) 0.0462(5) Uani 1 1 d . . . . .
O3 O 0.22703(11) 0.40841(11) 0.12665(19) 0.0428(5) Uani 1 1 d . . . . .
Cl1 Cl 0.44824(6) 0.21901(5) 0.84546(9) 0.0685(3) Uani 1 1 d . . . . .
Cl2 Cl 0.38596(7) 0.64183(6) 0.15967(10) 0.0792(3) Uani 1 1 d . . . . .
Cl3 Cl 0.25126(9) 0.73389(11) 0.17725(18) 0.1356(7) Uani 1 1 d . . . . .
Cl4 Cl 0.37546(10) 0.72475(8) 0.39375(13) 0.1074(5) Uani 1 1 d . . . . .

loop_
_atom_site_aniso_label
_atom_site_aniso_U_11
_atom_site_aniso_U_22
_atom_site_aniso_U_33
_atom_site_aniso_U_23
_atom_site_aniso_U_13
_atom_site_aniso_U_12
C1 0.061(2) 0.0367(15) 0.0346(15) -0.0004(12) -0.0039(13) 0.0131(14)
C2 0.0464(17) 0.0490(18) 0.0466(17) 0.0055(14) -0.0002(13) 0.0053(14)
C3 0.0464(16) 0.0402(15) 0.0394(15) 0.0097(12) 0.0007(12) 0.0047(13)
C4 0.0464(15) 0.0271(13) 0.0287(13) -0.0024(10) 0.0020(11) 0.0032(11)
C5 0.0553(18) 0.0371(15) 0.0361(14) 0.0033(12) 0.0048(13) -0.0011(13)
C6 0.073(2) 0.0380(16) 0.0355(15) 0.0101(12) 0.0022(14) 0.0050(15)
C7 0.0382(15) 0.0311(13) 0.0341(13) -0.0002(11) 0.0031(11) -0.0013(11)
C8 0.0289(12) 0.0297(13) 0.0276(12) -0.0005(10) 0.0021(10) 0.0016(10)
C9 0.0327(13) 0.0317(13) 0.0270(12) -0.0012(10) 0.0013(10) 0.0006(10)
C10 0.0396(14) 0.0282(13) 0.0309(13) -0.0011(10) 0.0058(11) -0.0023(11)
C11 0.0390(14) 0.0364(14) 0.0284(13) -0.0002(11) 0.0054(11) -0.0010(11)
C12 0.0345(13) 0.0337(13) 0.0298(13) 0.0001(10) 0.0056(10) 0.0021(11)
C13 0.0384(15) 0.0542(18) 0.0421(16) -0.0006(13) 0.0100(12) 0.0022(13)
C14 0.0498(18) 0.071(2) 0.0442(17) 0.0055(15) 0.0220(14) 0.0074(16)
C15 0.068(2) 0.071(2) 0.0286(14) -0.0013(14) 0.0136(14) 0.0098(17)
C16 0.0570(19) 0.0590(19) 0.0306(14) -0.0068(13) 0.0012(13) -0.0024(15)
C17 0.0350(14) 0.0347(14) 0.0313(13) 0.0006(11) -0.0003(11) 0.0027(11)
C18 0.0280(12) 0.0333(13) 0.0320(13) 0.0005(10) 0.0000(10) 0.0019(10)
C19 0.053(5) 0.039(5) 0.050(5) 0.007(4) -0.005(4) 0.010(4)
C20 0.059(4) 0.053(4) 0.054(4) 0.005(3) 0.003(3) 0.023(3)
C21 0.079(7) 0.033(5) 0.053(4) -0.007(4) 0.007(5) 0.018(4)
C19' 0.047(6) 0.046(6) 0.066(8) 0.007(6) -0.023(6) 0.006(5)
C20' 0.047(4) 0.048(5) 0.081(6) 0.002(4) 0.005(4) 0.015(3)
C21' 0.060(5) 0.025(4) 0.048(4) -0.006(3) 0.005(4) 0.002(3)
C22 0.0286(13) 0.0324(13) 0.0391(14) 0.0004(11) -0.0047(11) 0.0025(10)
C23 0.0333(15) 0.0449(17) 0.0588(19) -0.0015(14) -0.0018(13) -0.0037(12)
C24 0.0388(16) 0.0504(19) 0.081(2) -0.0083(17) -0.0112(16) -0.0110(14)
C25 0.0494(18) 0.0475(18) 0.068(2) -0.0180(16) -0.0208(16) -0.0010(15)
C26 0.0455(17) 0.0501(18) 0.0508(18) -0.0144(14) -0.0081(14) 0.0019(14)
C27 0.0323(14) 0.0354(14) 0.0391(14) -0.0027(11) -0.0087(11) 0.0017(11)
C28 0.0416(15) 0.0451(16) 0.0341(14) -0.0098(12) 0.0004(12) 0.0007(12)
C29 0.0380(14) 0.0403(15) 0.0289(13) -0.0038(11) 0.0007(11) 0.0037(12)
C30 0.0363(15) 0.0443(16) 0.0367(14) -0.0112(12) 0.0061(11) 0.0036(12)
C31 0.0394(16) 0.0487(17) 0.0503(17) -0.0086(14) -0.0012(13) -0.0066(13)
C32 0.0383(15) 0.0477(17) 0.0449(16) -0.0043(13) 0.0024(12) -0.0131(13)
C33 0.081(3) 0.058(2) 0.064(2) 0.0155(18) 0.0117(19) -0.0087(19)
N1 0.0502(14) 0.0292(11) 0.0319(11) -0.0013(9) -0.0022(10) 0.0057(10)
N2 0.0327(12) 0.0457(13) 0.0307(11) -0.0050(10) 0.0027(9) -0.0093(10)
N3 0.0368(13) 0.0498(14) 0.0360(12) -0.0095(10) 0.0039(10) -0.0015(10)
N4 0.0428(15) 0.088(2) 0.0480(15) -0.0267(15) 0.0111(12) -0.0031(14)
N5 0.0458(15) 0.083(2) 0.0412(14) -0.0249(14) 0.0075(12) -0.0024(14)
O1 0.0428(12) 0.0563(14) 0.0675(15) 0.0218(11) 0.0023(10) -0.0084(10)
O2 0.0463(12) 0.0539(13) 0.0407(11) -0.0081(9) 0.0156(9) -0.0087(9)
O3 0.0341(10) 0.0527(12) 0.0413(11) -0.0178(9) 0.0028(8) -0.0043(9)
Cl1 0.0779(6) 0.0609(5) 0.0625(5) 0.0155(4) -0.0113(4) 0.0257(5)
Cl2 0.1121(9) 0.0703(6) 0.0551(5) -0.0053(4) 0.0082(5) 0.0041(6)
Cl3 0.1028(11) 0.1640(16) 0.1438(14) 0.0782(12) 0.0310(10) 0.0429(10)
Cl4 0.1467(13) 0.0991(9) 0.0779(8) -0.0354(7) 0.0192(8) -0.0115(8)

loop_
_atom_type_symbol
_atom_type_description
_atom_type_scat_dispersion_real
_atom_type_scat_dispersion_imag
_atom_type_scat_source
C C 0.0033 0.0016 'International Tables Vol C Tables 4.2.6.8 and 6.1.1.4'
H H 0.0000 0.0000 'International Tables Vol C Tables 4.2.6.8 and 6.1.1.4'
N N 0.0061 0.0033 'International Tables Vol C Tables 4.2.6.8 and 6.1.1.4'
O O 0.0106 0.0060 'International Tables Vol C Tables 4.2.6.8 and 6.1.1.4'
Cl Cl 0.1484 0.1585 'International Tables Vol C Tables 4.2.6.8 and 6.1.1.4'

loop_
_geom_angle_atom_site_label_1
_geom_angle_atom_site_label_2
_geom_angle_atom_site_label_3
_geom_angle
_geom_angle_site_symmetry_1
_geom_angle_site_symmetry_3
_geom_angle_publ_flag
C6 C1 C2 121.5(3) . . ?
C6 C1 Cl1 120.0(2) . . ?
C2 C1 Cl1 118.6(3) . . ?
C1 C2 C3 118.5(3) . . ?
C1 C2 H2 120.8 . . ?
C3 C2 H2 120.8 . . ?
C4 C3 C2 121.3(3) . . ?
C4 C3 H3 119.4 . . ?
C2 C3 H3 119.4 . . ?
C3 C4 C5 118.8(3) . . ?
C3 C4 C7 123.1(2) . . ?
C5 C4 C7 118.0(3) . . ?
C6 C5 C4 120.3(3) . . ?
C6 C5 H5 119.8 . . ?
C4 C5 H5 119.8 . . ?
C1 C6 C5 119.7(3) . . ?
C1 C6 H6 120.2 . . ?
C5 C6 H6 120.2 . . ?
O1 C7 C4 120.2(2) . . ?
O1 C7 C8 119.9(2) . . ?
C4 C7 C8 119.9(2) . . ?
C7 C8 C18 112.5(2) . . ?
C7 C8 C9 113.1(2) . . ?
C18 C8 C9 103.15(19) . . ?
C7 C8 H8 109.3 . . ?
C18 C8 H8 109.3 . . ?
C9 C8 H8 109.3 . . ?
N1 C9 C12 115.7(2) . . ?
N1 C9 C10 104.7(2) . . ?
C12 C9 C10 101.54(19) . . ?
N1 C9 C8 105.04(18) . . ?
C12 C9 C8 117.2(2) . . ?
C10 C9 C8 112.1(2) . . ?
O2 C10 N2 125.2(2) . . ?
O2 C10 C9 126.4(2) . . ?
N2 C10 C9 108.3(2) . . ?
C16 C11 C12 122.5(3) . . ?
C16 C11 N2 127.3(3) . . ?
C12 C11 N2 110.2(2) . . ?
C13 C12 C11 119.0(2) . . ?
C13 C12 C9 132.7(2) . . ?
C11 C12 C9 108.3(2) . . ?
C12 C13 C14 119.2(3) . . ?
C12 C13 H13 120.4 . . ?
C14 C13 H13 120.4 . . ?
C15 C14 C13 120.5(3) . . ?
C15 C14 H14 119.8 . . ?
C13 C14 H14 119.8 . . ?
C14 C15 C16 121.6(3) . . ?
C14 C15 H15 119.2 . . ?
C16 C15 H15 119.2 . . ?
C11 C16 C15 117.1(3) . . ?
C11 C16 H16 121.4 . . ?
C15 C16 H16 121.4 . . ?
N1 C17 C19 108.9(7) . . ?
N1 C17 C18 104.4(2) . . ?
C19 C17 C18 116.4(11) . . ?
N1 C17 C19' 99.9(8) . . ?
C18 C17 C19' 113.9(13) . . ?
N1 C17 H17 109.0 . . ?
C19 C17 H17 109.0 . . ?
C18 C17 H17 109.0 . . ?
C22 C18 C17 116.6(2) . . ?
C22 C18 C8 118.6(2) . . ?
C17 C18 C8 102.2(2) . . ?
C22 C18 H18 106.2 . . ?
C17 C18 H18 106.2 . . ?
C8 C18 H18 106.2 . . ?
C20 C19 C17 104.8(9) . . ?
C20 C19 H19A 110.8 . . ?
C17 C19 H19A 110.8 . . ?
C20 C19 H19B 110.8 . . ?
C17 C19 H19B 110.8 . . ?
H19A C19 H19B 108.9 . . ?
C19 C20 C21 104.1(8) . . ?
C19 C20 H20A 110.9 . . ?
C21 C20 H20A 110.9 . . ?
C19 C20 H20B 110.9 . . ?
C21 C20 H20B 110.9 . . ?
H20A C20 H20B 109.0 . . ?
C20 C21 N1 103.9(7) . . ?
C20 C21 H21A 111.0 . . ?
N1 C21 H21A 111.0 . . ?
C20 C21 H21B 111.0 . . ?
N1 C21 H21B 111.0 . . ?
H21A C21 H21B 109.0 . . ?
C20' C19' C17 105.5(9) . . ?
C20' C19' H19C 110.6 . . ?
C17 C19' H19C 110.6 . . ?
C20' C19' H19D 110.6 . . ?
C17 C19' H19D 110.6 . . ?
H19C C19' H19D 108.8 . . ?
C19' C20' C21' 103.1(12) . . ?
C19' C20' H20C 111.1 . . ?
C21' C20' H20C 111.1 . . ?
C19' C20' H20D 111.1 . . ?
C21' C20' H20D 111.1 . . ?
H20C C20' H20D 109.1 . . ?
N1 C21' C20' 101.0(7) . . ?
N1 C21' H21C 111.6 . . ?
C20' C21' H21C 111.6 . . ?
N1 C21' H21D 111.6 . . ?
C20' C21' H21D 111.6 . . ?
H21C C21' H21D 109.4 . . ?
C23 C22 C27 117.0(3) . . ?
C23 C22 C18 118.0(2) . . ?
C27 C22 C18 124.9(2) . . ?
C24 C23 C22 122.1(3) . . ?
C24 C23 H23 118.9 . . ?
C22 C23 H23 118.9 . . ?
C25 C24 C23 119.9(3) . . ?
C25 C24 H24 120.1 . . ?
C23 C24 H24 120.1 . . ?
C24 C25 C26 119.8(3) . . ?
C24 C25 H25 120.1 . . ?
C26 C25 H25 120.1 . . ?
C25 C26 C27 120.5(3) . . ?
C25 C26 H26 119.7 . . ?
C27 C26 H26 119.7 . . ?
O3 C27 C26 122.5(3) . . ?
O3 C27 C22 116.9(2) . . ?
C26 C27 C22 120.6(3) . . ?
O3 C28 C29 108.2(2) . . ?
O3 C28 H28A 110.1 . . ?
C29 C28 H28A 110.1 . . ?
O3 C28 H28B 110.1 . . ?
C29 C28 H28B 110.1 . . ?
H28A C28 H28B 108.4 . . ?
C30 C29 N5 108.3(2) . . ?
C30 C29 C28 131.0(2) . . ?
N5 C29 C28 120.6(2) . . ?
N3 C30 C29 105.1(2) . . ?
N3 C30 H30 127.5 . . ?
C29 C30 H30 127.5 . . ?
N3 C31 C32 110.7(2) . 3_666 ?
N3 C31 H31A 109.5 . . ?
C32 C31 H31A 109.5 3_666 . ?
N3 C31 H31B 109.5 . . ?
C32 C31 H31B 109.5 3_666 . ?
H31A C31 H31B 108.1 . . ?
N2 C32 C31 111.5(2) . 3_666 ?
N2 C32 H32A 109.3 . . ?
C31 C32 H32A 109.3 3_666 . ?
N2 C32 H32B 109.3 . . ?
C31 C32 H32B 109.3 3_666 . ?
H32A C32 H32B 108.0 . . ?
Cl3 C33 Cl4 111.1(2) . . ?
Cl3 C33 Cl2 110.1(2) . . ?
Cl4 C33 Cl2 109.4(2) . . ?
Cl3 C33 H33 108.7 . . ?
Cl4 C33 H33 108.7 . . ?
Cl2 C33 H33 108.7 . . ?
C21' N1 C17 114.7(5) . . ?
C21' N1 C9 123.2(5) . . ?
C17 N1 C9 108.86(19) . . ?
C17 N1 C21 100.7(5) . . ?
C9 N1 C21 115.9(4) . . ?
C10 N2 C11 111.1(2) . . ?
C10 N2 C32 124.3(2) . . ?
C11 N2 C32 124.5(2) . . ?
N4 N3 C30 110.9(2) . . ?
N4 N3 C31 119.2(2) . . ?
C30 N3 C31 129.7(2) . . ?
N5 N4 N3 106.9(2) . . ?
N4 N5 C29 108.8(2) . . ?
C27 O3 C28 116.8(2) . . ?

loop_
_geom_bond_atom_site_label_1
_geom_bond_atom_site_label_2
_geom_bond_distance
_geom_bond_site_symmetry_2
_geom_bond_publ_flag
C1 C6 1.376(5) . ?
C1 C2 1.380(4) . ?
C1 Cl1 1.730(3) . ?
C2 C3 1.388(4) . ?
C2 H2 0.9300 . ?
C3 C4 1.386(4) . ?
C3 H3 0.9300 . ?
C4 C5 1.396(4) . ?
C4 C7 1.490(4) . ?
C5 C6 1.380(4) . ?
C5 H5 0.9300 . ?
C6 H6 0.9300 . ?
C7 O1 1.219(3) . ?
C7 C8 1.522(4) . ?
C8 C18 1.535(3) . ?
C8 C9 1.575(3) . ?
C8 H8 0.9800 . ?
C9 N1 1.494(3) . ?
C9 C12 1.516(3) . ?
C9 C10 1.553(4) . ?
C10 O2 1.214(3) . ?
C10 N2 1.352(3) . ?
C11 C16 1.382(4) . ?
C11 C12 1.391(4) . ?
C11 N2 1.409(3) . ?
C12 C13 1.381(4) . ?
C13 C14 1.390(4) . ?
C13 H13 0.9300 . ?
C14 C15 1.376(5) . ?
C14 H14 0.9300 . ?
C15 C16 1.382(5) . ?
C15 H15 0.9300 . ?
C16 H16 0.9300 . ?
C17 N1 1.480(3) . ?
C17 C19 1.527(10) . ?
C17 C18 1.530(4) . ?
C17 C19' 1.540(11) . ?
C17 H17 0.9800 . ?
C18 C22 1.517(4) . ?
C18 H18 0.9800 . ?
C19 C20 1.505(15) . ?
C19 H19A 0.9700 . ?
C19 H19B 0.9700 . ?
C20 C21 1.511(11) . ?
C20 H20A 0.9700 . ?
C20 H20B 0.9700 . ?
C21 N1 1.531(9) . ?
C21 H21A 0.9700 . ?
C21 H21B 0.9700 . ?
C19' C20' 1.502(15) . ?
C19' H19C 0.9700 . ?
C19' H19D 0.9700 . ?
C20' C21' 1.512(12) . ?
C20' H20C 0.9700 . ?
C20' H20D 0.9700 . ?
C21' N1 1.452(9) . ?
C21' H21C 0.9700 . ?
C21' H21D 0.9700 . ?
C22 C23 1.394(4) . ?
C22 C27 1.400(4) . ?
C23 C24 1.386(4) . ?
C23 H23 0.9300 . ?
C24 C25 1.364(5) . ?
C24 H24 0.9300 . ?
C25 C26 1.384(5) . ?
C25 H25 0.9300 . ?
C26 C27 1.392(4) . ?
C26 H26 0.9300 . ?
C27 O3 1.384(3) . ?
C28 O3 1.424(3) . ?
C28 C29 1.484(4) . ?
C28 H28A 0.9700 . ?
C28 H28B 0.9700 . ?
C29 C30 1.356(4) . ?
C29 N5 1.359(4) . ?
C30 N3 1.343(4) . ?
C30 H30 0.9300 . ?
C31 N3 1.451(3) . ?
C31 C32 1.524(4) 3_666 ?
C31 H31A 0.9700 . ?
C31 H31B 0.9700 . ?
C32 N2 1.452(3) . ?
C32 H32A 0.9700 . ?
C32 H32B 0.9700 . ?
C33 Cl3 1.740(4) . ?
C33 Cl4 1.752(4) . ?
C33 Cl2 1.757(4) . ?
C33 H33 0.9800 . ?
N3 N4 1.339(3) . ?
N4 N5 1.314(4) . ?

loop_
_geom_hbond_atom_site_label_D
_geom_hbond_atom_site_label_H
_geom_hbond_atom_site_label_A
_geom_hbond_distance_DH
_geom_hbond_distance_HA
_geom_hbond_distance_DA
_geom_hbond_angle_DHA
_geom_hbond_site_symmetry_A
_geom_hbond_publ_flag
C8 H8 O3 0.98 2.61 3.206(3) 119.7 . yes
C17 H17^a O3 0.98 2.51 3.133(3) 121.7 . yes
C30 H30 O2 0.93 2.22 3.088(3) 154.5 . yes
C31 H31B N5 0.97 2.69 3.560(5) 149.6 3_665 yes
C32 H32B Cl1 0.97 2.96 3.503(3) 116.3 2_656 yes
C33 H33 N1 0.98 2.49 3.435(4) 161.7 . yes
C33 H33 O2 0.98 2.64 3.308(4) 125.6 . yes

loop_
_geom_torsion_atom_site_label_1
_geom_torsion_atom_site_label_2
_geom_torsion_atom_site_label_3
_geom_torsion_atom_site_label_4
_geom_torsion
_geom_torsion_site_symmetry_1
_geom_torsion_site_symmetry_2
_geom_torsion_site_symmetry_3
_geom_torsion_site_symmetry_4
_geom_torsion_publ_flag
C6 C1 C2 C3 -0.9(5) . . . . ?
Cl1 C1 C2 C3 178.4(2) . . . . ?
C1 C2 C3 C4 0.4(4) . . . . ?
C2 C3 C4 C5 0.4(4) . . . . ?
C2 C3 C4 C7 -177.7(3) . . . . ?
C3 C4 C5 C6 -0.7(4) . . . . ?
C7 C4 C5 C6 177.5(3) . . . . ?
C2 C1 C6 C5 0.6(5) . . . . ?
Cl1 C1 C6 C5 -178.8(2) . . . . ?
C4 C5 C6 C1 0.3(4) . . . . ?
C3 C4 C7 O1 175.2(3) . . . . ?
C5 C4 C7 O1 -2.9(4) . . . . ?
C3 C4 C7 C8 -5.5(4) . . . . ?
C5 C4 C7 C8 176.4(2) . . . . ?
O1 C7 C8 C18 -15.5(4) . . . . ?
C4 C7 C8 C18 165.1(2) . . . . ?
O1 C7 C8 C9 100.8(3) . . . . ?
C4 C7 C8 C9 -78.5(3) . . . . ?
C7 C8 C9 N1 -143.6(2) . . . . ?
C18 C8 C9 N1 -21.8(2) . . . . ?
C7 C8 C9 C12 -13.6(3) . . . . ?
C18 C8 C9 C12 108.2(2) . . . . ?
C7 C8 C9 C10 103.2(2) . . . . ?
C18 C8 C9 C10 -135.0(2) . . . . ?
N1 C9 C10 O2 -64.3(3) . . . . ?
C12 C9 C10 O2 175.0(3) . . . . ?
C8 C9 C10 O2 49.1(3) . . . . ?
N1 C9 C10 N2 113.0(2) . . . . ?
C12 C9 C10 N2 -7.7(3) . . . . ?
C8 C9 C10 N2 -133.6(2) . . . . ?
C16 C11 C12 C13 -2.1(4) . . . . ?
N2 C11 C12 C13 177.5(2) . . . . ?
C16 C11 C12 C9 177.3(3) . . . . ?
N2 C11 C12 C9 -3.2(3) . . . . ?
N1 C9 C12 C13 72.9(4) . . . . ?
C10 C9 C12 C13 -174.3(3) . . . . ?
C8 C9 C12 C13 -51.9(4) . . . . ?
N1 C9 C12 C11 -106.3(3) . . . . ?
C10 C9 C12 C11 6.4(3) . . . . ?
C8 C9 C12 C11 128.9(2) . . . . ?
C11 C12 C13 C14 1.1(4) . . . . ?
C9 C12 C13 C14 -178.1(3) . . . . ?
C12 C13 C14 C15 1.0(5) . . . . ?
C13 C14 C15 C16 -2.2(5) . . . . ?
C12 C11 C16 C15 0.9(5) . . . . ?
N2 C11 C16 C15 -178.5(3) . . . . ?
C14 C15 C16 C11 1.2(5) . . . . ?
N1 C17 C18 C22 -170.6(2) . . . . ?
C19 C17 C18 C22 69.4(7) . . . . ?
C19' C17 C18 C22 81.4(8) . . . . ?
N1 C17 C18 C8 -39.7(2) . . . . ?
C19 C17 C18 C8 -159.7(7) . . . . ?
C19' C17 C18 C8 -147.7(7) . . . . ?
C7 C8 C18 C22 -70.8(3) . . . . ?
C9 C8 C18 C22 167.0(2) . . . . ?
C7 C8 C18 C17 159.5(2) . . . . ?
C9 C8 C18 C17 37.3(2) . . . . ?
N1 C17 C19 C20 -6.4(19) . . . . ?
C18 C17 C19 C20 111.2(15) . . . . ?
C17 C19 C20 C21 -20(2) . . . . ?
C19 C20 C21 N1 38.4(16) . . . . ?
N1 C17 C19' C20' -25(2) . . . . ?
C18 C17 C19' C20' 85.4(18) . . . . ?
C17 C19' C20' C21' 40(2) . . . . ?
C19' C20' C21' N1 -36.3(16) . . . . ?
C17 C18 C22 C23 -120.1(3) . . . . ?
C8 C18 C22 C23 117.2(3) . . . . ?
C17 C18 C22 C27 56.1(3) . . . . ?
C8 C18 C22 C27 -66.7(3) . . . . ?
C27 C22 C23 C24 -1.8(4) . . . . ?
C18 C22 C23 C24 174.6(3) . . . . ?
C22 C23 C24 C25 -0.1(5) . . . . ?
C23 C24 C25 C26 1.2(5) . . . . ?
C24 C25 C26 C27 -0.3(5) . . . . ?
C25 C26 C27 O3 176.8(3) . . . . ?
C25 C26 C27 C22 -1.8(5) . . . . ?
C23 C22 C27 O3 -175.9(2) . . . . ?
C18 C22 C27 O3 7.9(4) . . . . ?
C23 C22 C27 C26 2.8(4) . . . . ?
C18 C22 C27 C26 -173.4(3) . . . . ?
O3 C28 C29 C30 -0.4(4) . . . . ?
O3 C28 C29 N5 177.0(3) . . . . ?
N5 C29 C30 N3 -0.2(3) . . . . ?
C28 C29 C30 N3 177.5(3) . . . . ?
C20' C21' N1 C17 21.6(12) . . . . ?
C20' C21' N1 C9 -115.0(9) . . . . ?
C18 C17 N1 C21' -116.1(6) . . . . ?
C19' C17 N1 C21' 2.0(14) . . . . ?
C19 C17 N1 C9 151.5(11) . . . . ?
C18 C17 N1 C9 26.5(3) . . . . ?
C19' C17 N1 C9 144.6(13) . . . . ?
C19 C17 N1 C21 29.2(13) . . . . ?
C18 C17 N1 C21 -95.7(5) . . . . ?
C12 C9 N1 C21' 5.1(6) . . . . ?
C10 C9 N1 C21' -105.8(6) . . . . ?
C8 C9 N1 C21' 136.0(6) . . . . ?
C12 C9 N1 C17 -133.6(2) . . . . ?
C10 C9 N1 C17 115.5(2) . . . . ?
C8 C9 N1 C17 -2.7(3) . . . . ?
C12 C9 N1 C21 -21.1(6) . . . . ?
C10 C9 N1 C21 -132.0(6) . . . . ?
C8 C9 N1 C21 109.8(6) . . . . ?
C20 C21 N1 C17 -41.4(10) . . . . ?
C20 C21 N1 C9 -158.6(8) . . . . ?
O2 C10 N2 C11 -176.3(3) . . . . ?
C9 C10 N2 C11 6.4(3) . . . . ?
O2 C10 N2 C32 1.9(4) . . . . ?
C9 C10 N2 C32 -175.4(2) . . . . ?
C16 C11 N2 C10 177.3(3) . . . . ?
C12 C11 N2 C10 -2.1(3) . . . . ?
C16 C11 N2 C32 -0.8(5) . . . . ?
C12 C11 N2 C32 179.7(2) . . . . ?
C31 C32 N2 C10 -98.9(3) 3_666 . . . ?
C31 C32 N2 C11 79.1(3) 3_666 . . . ?
C29 C30 N3 N4 -0.3(3) . . . . ?
C29 C30 N3 C31 -176.1(3) . . . . ?
C32 C31 N3 N4 -71.4(4) 3_666 . . . ?
C32 C31 N3 C30 104.1(3) 3_666 . . . ?
C30 N3 N4 N5 0.7(4) . . . . ?
C31 N3 N4 N5 177.0(3) . . . . ?
N3 N4 N5 C29 -0.8(4) . . . . ?
C30 C29 N5 N4 0.6(4) . . . . ?
C28 C29 N5 N4 -177.4(3) . . . . ?
C26 C27 O3 C28 -4.1(4) . . . . ?
C22 C27 O3 C28 174.6(2) . . . . ?
C29 C28 O3 C27 -170.2(2) . . . . ?
